data_1506864
loop_
_publ_author_name
'Matsumoto, Akikazu'
'Nakazawa, Hideyuki'

_publ_section_title
;
 Two-Step and Reversible Phase Transitions of Organic Polymer Crystals
 Produced by Topochemical Polymerization
;
_journal_issue 23
_journal_name_full Macromolecules
_journal_page_first 8538
_journal_paper_doi 10.1021/ma048905a
_journal_volume 37
_journal_year 2004
_chemical_formula_moiety 'C20 H16 Br2 O4 '
_chemical_formula_sum 'C20 H16 Br2 O4'
_chemical_formula_weight 480.15
_space_group_IT_number 14
_symmetry_cell_setting monoclinic
_symmetry_Int_Tables_number 14
_symmetry_space_group_name_Hall '-P 2ybc'
_symmetry_space_group_name_H-M 'P 1 21/c 1'
_cell_angle_alpha 90
_cell_angle_beta 91.05(2)
_cell_angle_gamma 90
_cell_formula_units_Z 2
_cell_length_a 5.837(2)
_cell_length_b 4.856(1)
_cell_length_c 32.742(9)
_cell_measurement_reflns_used 8712
_cell_measurement_temperature 303.1
_cell_measurement_theta_max 27.4
_cell_measurement_theta_min 3.1
_cell_volume 927.9(5)
_computing_cell_refinement PROCESS-AUTO
_computing_data_collection PROCESS-AUTO
_computing_data_reduction CrystalStructure
_computing_publication_material 'CrystalStructure 3.6.0'
_computing_structure_refinement CRYSTALS
_computing_structure_solution SIR92
_diffrn_detector_area_resol_mean 10.00
_diffrn_measured_fraction_theta_full 0.9791
_diffrn_measured_fraction_theta_max 0.9791
_diffrn_measurement_device_type 'Rigaku RAXIS-RAPID'
_diffrn_measurement_method \w
_diffrn_radiation_type 'Mo K\a'
_diffrn_radiation_wavelength 0.7107
_diffrn_reflns_av_R_equivalents 0.049
_diffrn_reflns_limit_h_max 7
_diffrn_reflns_limit_h_min -7
_diffrn_reflns_limit_k_max 5
_diffrn_reflns_limit_k_min -6
_diffrn_reflns_limit_l_max 42
_diffrn_reflns_limit_l_min -40
_diffrn_reflns_number 6690
_diffrn_reflns_theta_full 27.47
_diffrn_reflns_theta_max 27.47
_exptl_absorpt_coefficient_mu 4.404
_exptl_absorpt_correction_T_max 0.802
_exptl_absorpt_correction_T_min 0.336
_exptl_absorpt_correction_type multi-scan
_exptl_absorpt_process_details
;
    Higashi, T. (1995). Program for Absorption Correction.
    Rigaku Corporation, Tokyo, Japan.
;
_exptl_crystal_colour colorless
_exptl_crystal_density_diffrn 1.719
_exptl_crystal_density_method 'not measured'
_exptl_crystal_description plates
_exptl_crystal_F_000 476.00
_exptl_crystal_size_max 0.60
_exptl_crystal_size_mid 0.15
_exptl_crystal_size_min 0.05
_refine_diff_density_max 0.48
_refine_diff_density_min -0.70
_refine_ls_extinction_method none
_refine_ls_goodness_of_fit_ref 1.203
_refine_ls_hydrogen_treatment refall
_refine_ls_number_parameters 126
_refine_ls_number_reflns 1456
_refine_ls_R_factor_gt 0.0640
_refine_ls_shift/su_max 0.0000
_refine_ls_structure_factor_coef F
_refine_ls_weighting_details 'w = 1/[0.0030Fo^2^ + 3.0000\s(Fo^2^) + 0.5000]'
_refine_ls_weighting_scheme calc
_refine_ls_wR_factor_ref 0.0910
_reflns_number_gt 1446
_reflns_number_total 2095
_reflns_threshold_expression F^2^>2.0\s(F^2^)
_cod_data_source_file ma048905asi20040818_045716.cif
_cod_data_source_block '_poly4-BR30_______________'
_cod_original_cell_volume 927.8(5)
_cod_original_formula_sum 'C20 H16 Br2 O4 '
_cod_database_code 1506864

loop_
_symmetry_equiv_pos_site_id
_symmetry_equiv_pos_as_xyz
1 +X,+Y,+Z
2 -X,1/2+Y,1/2-Z
3 -X,-Y,-Z
4 +X,1/2-Y,1/2+Z

loop_
_atom_site_label
_atom_site_type_symbol
_atom_site_fract_x
_atom_site_fract_y
_atom_site_fract_z
_atom_site_U_iso_or_equiv
_atom_site_adp_type
_atom_site_occupancy
_atom_site_symmetry_multiplicity
_atom_site_calc_flag
_atom_site_refinement_flags
Br(1) Br 1.4041(1) -1.0541(2) 0.28736(2) 0.0602(3) Uani 1.00 1 d .
O(1) O 0.649(1) 0.079(1) 0.4444(2) 0.089(2) Uani 1.00 1 d .
O(2) O 0.9628(9) -0.121(1) 0.4207(1) 0.054(1) Uani 1.00 1 d .
C(1) C 0.850(2) 0.031(2) 0.4476(2) 0.055(2) Uani 1.00 1 d .
C(2) C 1.007(1) 0.115(1) 0.4831(2) 0.045(2) Uani 1.00 1 d .
C(3) C 0.932(1) 0.393(1) 0.4988(2) 0.052(2) Uani 1.00 1 d .
C(4) C 0.832(1) -0.230(2) 0.3866(2) 0.059(2) Uani 1.00 1 d .
C(5) C 0.977(1) -0.432(1) 0.3637(2) 0.047(2) Uani 1.00 1 d .
C(6) C 0.905(1) -0.515(2) 0.3253(2) 0.058(2) Uani 1.00 1 d .
C(7) C 1.027(1) -0.705(2) 0.3027(2) 0.060(2) Uani 1.00 1 d .
C(8) C 1.231(1) -0.805(2) 0.3191(2) 0.050(2) Uani 1.00 1 d .
C(9) C 1.306(1) -0.724(2) 0.3571(2) 0.053(2) Uani 1.00 1 d .
C(10) C 1.182(1) -0.542(2) 0.3789(2) 0.055(2) Uani 1.00 1 d .
H(1) H 1.1606 0.1259 0.4741 0.053 Uiso 1.00 1 c R
H(2) H 0.7781 0.4126 0.5075 0.062 Uiso 1.00 1 c R
H(3) H 0.7012 -0.3225 0.3964 0.070 Uiso 1.00 1 c R
H(4) H 0.7854 -0.0840 0.3690 0.070 Uiso 1.00 1 c R
H(5) H 0.7649 -0.4435 0.3144 0.070 Uiso 1.00 1 c R
H(6) H 0.9743 -0.7638 0.2765 0.072 Uiso 1.00 1 c R
H(7) H 1.4452 -0.7970 0.3679 0.064 Uiso 1.00 1 c R
H(8) H 1.2338 -0.4875 0.4053 0.066 Uiso 1.00 1 c R

loop_
_atom_site_aniso_label
_atom_site_aniso_U_11
_atom_site_aniso_U_22
_atom_site_aniso_U_33
_atom_site_aniso_U_12
_atom_site_aniso_U_13
_atom_site_aniso_U_23
Br(1) 0.0551(5) 0.0627(6) 0.0630(5) 0.0100(4) 0.0040(4) -0.0063(4)
O(1) 0.073(4) 0.114(6) 0.079(4) 0.033(4) -0.016(3) -0.040(4)
O(2) 0.055(3) 0.054(3) 0.053(3) 0.004(2) -0.005(2) -0.012(2)
C(1) 0.059(5) 0.053(4) 0.053(4) 0.016(4) -0.007(3) -0.008(4)
C(2) 0.058(4) 0.023(3) 0.052(4) 0.002(3) -0.006(3) -0.007(3)
C(3) 0.059(4) 0.047(5) 0.050(4) 0.004(3) -0.003(3) 0.001(3)
C(4) 0.069(5) 0.060(5) 0.047(4) 0.015(4) -0.008(3) -0.010(4)
C(5) 0.050(4) 0.040(4) 0.052(4) 0.004(3) -0.005(3) -0.003(3)
C(6) 0.051(4) 0.065(5) 0.058(4) 0.015(4) -0.012(3) -0.006(4)
C(7) 0.065(5) 0.064(5) 0.050(4) 0.007(4) -0.006(3) -0.013(4)
C(8) 0.052(4) 0.047(4) 0.050(4) 0.008(3) -0.005(3) -0.000(3)
C(9) 0.051(4) 0.050(4) 0.058(4) 0.010(3) -0.010(3) -0.006(4)
C(10) 0.058(5) 0.056(5) 0.051(4) 0.001(4) -0.016(3) -0.006(4)

loop_
_atom_type_symbol
_atom_type_description
_atom_type_scat_dispersion_real
_atom_type_scat_dispersion_imag
_atom_type_scat_source
C C 0.003 0.002
;
International Tables for Crystallography
(1992, Vol. C, Tables 4.2.6.8 and 6.1.1.4)
;
H H 0.000 0.000
;
International Tables for Crystallography
(1992, Vol. C, Table 6.1.1.4)
;
O O 0.011 0.006
;
International Tables for Crystallography
(1992, Vol. C, Tables 4.2.6.8 and 6.1.1.4)
;
Br Br -0.290 2.459
;
International Tables for Crystallography
(1992, Vol. C, Tables 4.2.6.8 and 6.1.1.4)
;

loop_
_geom_angle_atom_site_label_1
_geom_angle_atom_site_label_2
_geom_angle_atom_site_label_3
_geom_angle
Br(1) C(8) C(7) 118.3(5)
Br(1) C(8) C(9) 121.3(5)
O(1) C(1) O(2) 123.1(7)
O(1) C(1) C(2) 126.2(7)
O(2) C(1) C(2) 110.7(7)
C(4) O(2) C(1) 117.0(6)
O(2) C(4) C(5) 109.3(6)
C(1) C(2) C(3) 108.8(6)
C(4) C(5) C(10) 124.1(7)
C(4) C(5) C(6) 118.6(7)
C(5) C(6) C(7) 121.8(7)
C(10) C(5) C(6) 117.3(7)
C(5) C(10) C(9) 121.8(7)
C(6) C(7) C(8) 118.4(7)
C(7) C(8) C(9) 120.4(7)
C(8) C(9) C(10) 120.2(7)
O(2) C(4) H(3) 109.1973
O(2) C(4) H(4) 110.0332
C(1) C(2) H(1) 109.7215
H(1) C(2) C(3) 109.7510
C(2) C(3) H(2) 118.1907
H(3) C(4) C(5) 108.8303
H(4) C(4) C(5) 109.9454
H(4) C(4) H(3) 109.4646
C(5) C(6) H(5) 118.8369
C(5) C(10) H(8) 118.4533
C(6) C(7) H(6) 121.2010
H(5) C(6) C(7) 119.3537
H(6) C(7) C(8) 120.3877
C(8) C(9) H(7) 119.1016
H(7) C(9) C(10) 120.6528
C(9) C(10) H(8) 119.7485

loop_
_geom_bond_atom_site_label_1
_geom_bond_atom_site_label_2
_geom_bond_distance
Br(1) C(8) 1.896(7)
O(1) C(1) 1.20(1)
O(2) C(1) 1.333(9)
O(2) C(4) 1.440(9)
C(1) C(2) 1.52(1)
C(2) C(3) 1.51(1)
C(4) C(5) 1.50(1)
C(5) C(6) 1.38(1)
C(5) C(10) 1.39(1)
C(6) C(7) 1.39(1)
C(7) C(8) 1.39(1)
C(8) C(9) 1.37(1)
C(9) C(10) 1.35(1)
C(2) H(1) 0.9500
C(3) H(2) 0.9500
C(4) H(3) 0.9500
C(4) H(4) 0.9501
C(6) H(5) 0.9500
C(7) H(6) 0.9500
C(9) H(7) 0.9500
C(10) H(8) 0.9501

loop_
_geom_contact_atom_site_label_1
_geom_contact_atom_site_label_2
_geom_contact_distance
_geom_contact_site_symmetry_2
Br(1) C(7) 2.830(8) .
Br(1) C(9) 2.856(7) .
O(1) O(2) 2.226(9) .
O(1) C(2) 2.43(1) .
O(1) C(3) 2.85(1) .
O(1) C(4) 2.66(1) .
O(1) C(9) 3.591(9) 46501
O(2) C(2) 2.350(8) .
O(2) C(3) 3.485(9) 54501
O(2) C(3) 3.581(9) .
O(2) C(5) 2.402(9) .
O(2) C(9) 3.495(9) 56501
O(2) C(10) 2.784(9) .
O(2) C(10) 3.391(9) 56501
C(1) C(3) 3.55(1) 54501
C(1) C(3) 2.47(1) .
C(1) C(4) 2.37(1) .
C(2) C(3) 3.570(9) 54501
C(3) O(2) 3.485(9) 56501
C(3) C(1) 3.55(1) 56501
C(3) C(2) 3.570(9) 56501
C(4) C(6) 2.48(1) .
C(4) C(10) 2.56(1) .
C(5) C(7) 2.42(1) .
C(5) C(8) 2.78(1) .
C(5) C(9) 2.40(1) .
C(6) C(8) 2.38(1) .
C(6) C(9) 2.74(1) .
C(6) C(10) 2.37(1) .
C(7) C(9) 2.39(1) .
C(7) C(10) 2.75(1) .
C(8) C(10) 2.36(1) .
C(9) O(1) 3.591(9) 64501
C(9) O(2) 3.495(9) 54501
C(10) O(2) 3.391(9) 54501
Br(1) H(4) 3.4487 64501
Br(1) H(5) 2.9535 64501
Br(1) H(6) 2.8938 .
Br(1) H(7) 2.9227 .
O(1) H(1) 3.0370 45501
O(1) H(1) 3.1302 .
O(1) H(2) 2.7196 .
O(1) H(3) 2.5276 .
O(1) H(3) 3.3185 56501
O(1) H(4) 2.7279 .
O(1) H(7) 2.8197 46501
O(1) H(8) 3.4381 46501
O(2) H(1) 2.3966 .
O(2) H(3) 1.9689 .
O(2) H(4) 1.9784 .
O(2) H(8) 2.4402 .
O(2) H(8) 3.4997 56501
C(1) H(1) 2.0478 .
C(1) H(2) 2.7356 .
C(1) H(3) 2.5413 .
C(1) H(4) 2.6557 .
C(1) H(7) 3.5867 46501
C(1) H(8) 3.5377 56501
C(2) H(2) 2.1348 .
C(2) H(8) 3.4753 56501
C(3) H(1) 2.0421 .
C(4) H(5) 2.6071 .
C(4) H(7) 3.1377 46501
C(4) H(8) 2.7169 .
C(5) H(3) 2.0214 .
C(5) H(4) 3.3655 54501
C(5) H(4) 2.0344 .
C(5) H(5) 2.0201 .
C(5) H(6) 3.2790 .
C(5) H(7) 3.5814 45501
C(5) H(7) 3.2576 .
C(5) H(8) 2.0238 .
C(6) H(3) 2.7951 .
C(6) H(4) 3.1928 54501
C(6) H(4) 2.6360 .
C(6) H(6) 2.0478 .
C(6) H(7) 3.3379 45501
C(6) H(8) 3.2245 .
C(7) H(4) 3.1921 54501
C(7) H(5) 2.0298 .
C(7) H(7) 3.2423 .
C(8) H(4) 3.3806 54501
C(8) H(5) 3.2417 .
C(8) H(5) 3.5813 65501
C(8) H(6) 2.0393 .
C(8) H(7) 2.0088 .
C(8) H(8) 3.2171 .
C(9) H(3) 3.2688 65501
C(9) H(4) 3.5314 54501
C(9) H(4) 3.3173 64501
C(9) H(5) 3.3370 65501
C(9) H(6) 3.2474 .
C(9) H(8) 2.0040 .
C(10) H(1) 3.5147 54501
C(10) H(3) 3.0647 .
C(10) H(3) 3.2539 65501
C(10) H(4) 3.5175 54501
C(10) H(4) 3.2198 .
C(10) H(5) 3.2280 .
C(10) H(7) 2.0127 .
H(1) O(1) 3.0370 65501
H(1) C(10) 3.5147 56501
H(3) O(1) 3.3185 54501
H(3) C(9) 3.2688 45501
H(3) C(10) 3.2539 45501
H(4) Br(1) 3.4487 46501
H(4) C(5) 3.3655 56501
H(4) C(6) 3.1928 56501
H(4) C(7) 3.1921 56501
H(4) C(8) 3.3806 56501
H(4) C(9) 3.3173 46501
H(4) C(9) 3.5314 56501
H(4) C(10) 3.5175 56501
H(5) Br(1) 2.9535 46501
H(5) C(8) 3.5813 45501
H(5) C(9) 3.3370 45501
H(7) O(1) 2.8197 64501
H(7) C(1) 3.5867 64501
H(7) C(4) 3.1377 64501
H(7) C(5) 3.5814 65501
H(7) C(6) 3.3379 65501
H(8) O(1) 3.4381 64501
H(8) O(2) 3.4997 54501
H(8) C(1) 3.5377 54501
H(8) C(2) 3.4753 54501

loop_
_geom_torsion_atom_site_label_1
_geom_torsion_atom_site_label_2
_geom_torsion_atom_site_label_3
_geom_torsion_atom_site_label_4
_geom_torsion
C(4) O(2) C(1) O(1) 0(1)
C(4) O(2) C(1) C(2) 176.4(5)
C(1) O(2) C(4) C(5) -170.7(5)
C(1) O(2) C(4) H(3) -51.7
C(1) O(2) C(4) H(4) 68.4
O(1) C(1) C(2) C(3) -35(1)
O(1) C(1) C(2) H(1) -155.2
O(2) C(1) C(2) C(3) 148.6(7)
O(2) C(1) C(2) H(1) 28.5
C(1) C(2) C(3) H(2) 56.9
H(1) C(2) C(3) H(2) 177.0
O(2) C(4) C(5) C(6) -166.3(7)
O(2) C(4) C(5) C(10) 13(1)
H(3) C(4) C(5) C(6) 74.5
H(3) C(4) C(5) C(10) -105.4
H(4) C(4) C(5) C(6) -45.4
H(4) C(4) C(5) C(10) 134.7
C(4) C(5) C(6) C(7) -178.7(7)
C(4) C(5) C(6) H(5) -0.2
C(10) C(5) C(6) C(7) 1(1)
C(10) C(5) C(6) H(5) 179.7
C(4) C(5) C(10) C(9) 179.7(7)
C(4) C(5) C(10) H(8) 0.5
C(6) C(5) C(10) C(9) -0.3(9)
C(6) C(5) C(10) H(8) -179.5
C(5) C(6) C(7) C(8) -2(1)
C(5) C(6) C(7) H(6) 178.8
H(5) C(6) C(7) C(8) 179.5
H(5) C(6) C(7) H(6) 0.4
C(6) C(7) C(8) Br(1) -177.7(6)
C(6) C(7) C(8) C(9) 1(1)
H(6) C(7) C(8) Br(1) 1.5
H(6) C(7) C(8) C(9) -179.0
Br(1) C(8) C(9) C(10) 178.5(6)
Br(1) C(8) C(9) H(7) -1.2
C(7) C(8) C(9) C(10) 0(1)
C(7) C(8) C(9) H(7) 179.3
C(8) C(9) C(10) C(5) 0.2(9)
C(8) C(9) C(10) H(8) 179.4
H(7) C(9) C(10) C(5) 179.9
H(7) C(9) C(10) H(8) -0.9
